data_7034491
loop_
_publ_author_name
'Zhang, Shao-Liang'
'Zhao, Xin-Hua'
'Wang, Xin-Yi'

_publ_section_title
;
 Syntheses, structures, and magnetic properties of three new cyano-bridged
 complexes based on the [Mn(CN)6](3-) building block.
;
_journal_issue 34
_journal_name_full 'Dalton transactions (Cambridge, England : 2003)'
_journal_page_first 15189
_journal_page_last 15197
_journal_paper_doi 10.1039/c5dt00038f
_journal_volume 44
_journal_year 2015
_chemical_formula_moiety 'C57 H95 N27 O10 Mn5'
_chemical_formula_sum 'C57 H95 Mn5 N27 O10'
_chemical_formula_weight 1593.23
_chemical_melting_point ?
_chemical_name_common MnN5Me-Mn(CN)6
_chemical_name_systematic
; 
 ? 
;
_space_group_IT_number 2
_symmetry_cell_setting triclinic
_symmetry_space_group_name_Hall '-P 1'
_symmetry_space_group_name_H-M 'P -1'
_atom_sites_solution_hydrogens geom
_atom_sites_solution_primary direct
_atom_sites_solution_secondary difmap
_audit_creation_method SHELXL-97
_audit_update_record
;
2015-01-06 deposited with the CCDC.
2015-03-18 downloaded from the CCDC.
;
_cell_angle_alpha 100.383(8)
_cell_angle_beta 90.651(8)
_cell_angle_gamma 108.525(8)
_cell_formula_units_Z 2
_cell_length_a 11.467(6)
_cell_length_b 17.402(10)
_cell_length_c 20.493(11)
_cell_measurement_reflns_used 1511
_cell_measurement_temperature 120(2)
_cell_measurement_theta_max 21.48
_cell_measurement_theta_min 2.52
_cell_volume 3804(4)
_computing_cell_refinement 'Bruker SAINT'
_computing_data_collection 'Bruker APEX2'
_computing_data_reduction 'Bruker SAINT'
_computing_molecular_graphics Diamond
_computing_publication_material 'SHELXL-97 (Sheldrick, 2008)'
_computing_structure_refinement 'SHELXL-97 (Sheldrick, 2008)'
_computing_structure_solution 'SHELXS-97 (Sheldrick, 2008)'
_diffrn_ambient_temperature 120(2)
_diffrn_measured_fraction_theta_full 0.996
_diffrn_measured_fraction_theta_max 0.996
_diffrn_measurement_device_type 'Bruker ApexDuo'
_diffrn_measurement_method 'phi and omega scans'
_diffrn_radiation_monochromator graphite
_diffrn_radiation_source 'fine-focus sealed tube'
_diffrn_radiation_type MoK\a
_diffrn_radiation_wavelength 0.71073
_diffrn_reflns_av_R_equivalents 0.0783
_diffrn_reflns_av_sigmaI/netI 0.1750
_diffrn_reflns_limit_h_max 13
_diffrn_reflns_limit_h_min -13
_diffrn_reflns_limit_k_max 18
_diffrn_reflns_limit_k_min -20
_diffrn_reflns_limit_l_max 22
_diffrn_reflns_limit_l_min -24
_diffrn_reflns_number 21066
_diffrn_reflns_theta_full 25.02
_diffrn_reflns_theta_max 25.02
_diffrn_reflns_theta_min 1.45
_exptl_absorpt_coefficient_mu 0.876
_exptl_absorpt_correction_T_max 0.9412
_exptl_absorpt_correction_T_min 0.8798
_exptl_absorpt_correction_type multi-scan
_exptl_absorpt_process_details 'SADABS: Bruker, 2000'
_exptl_crystal_colour 'red brown'
_exptl_crystal_density_diffrn 1.374
_exptl_crystal_density_meas ?
_exptl_crystal_density_method 'not measured'
_exptl_crystal_description block
_exptl_crystal_F_000 1622
_exptl_crystal_preparation 'Magnetic properties'
_exptl_crystal_size_max 0.15
_exptl_crystal_size_mid 0.08
_exptl_crystal_size_min 0.07
_refine_diff_density_max 0.870
_refine_diff_density_min -0.673
_refine_diff_density_rms 0.107
_refine_ls_extinction_method none
_refine_ls_goodness_of_fit_ref 1.048
_refine_ls_hydrogen_treatment mixed
_refine_ls_matrix_type full
_refine_ls_number_parameters 925
_refine_ls_number_reflns 13371
_refine_ls_number_restraints 0
_refine_ls_restrained_S_all 1.048
_refine_ls_R_factor_all 0.1910
_refine_ls_R_factor_gt 0.0842
_refine_ls_shift/su_max 0.001
_refine_ls_shift/su_mean 0.000
_refine_ls_structure_factor_coef Fsqd
_refine_ls_weighting_details 'calc w=1/[\s^2^(Fo^2^)+(0.0697P)^2^+0.0000P] where P=(Fo^2^+2Fc^2^)/3'
_refine_ls_weighting_scheme calc
_refine_ls_wR_factor_gt 0.1775
_refine_ls_wR_factor_ref 0.2079
_reflns_number_gt 5818
_reflns_number_total 13371
_reflns_threshold_expression >2sigma(I)
_cod_data_source_file c5dt00038f2.cif
_cod_data_source_block MnN5Me-Mn(CN)6
_cod_depositor_comments
;
The following automatic conversions were performed:

'_chemical_melting_point' value 'not measured' was changed to '?' -
the value is undefined or not given.

'_symmetry_cell_setting' value 'Triclinic' changed to 'triclinic'
according to
/usr/data/users/saulius/crontab/automatic-downloads/rss-feeds/RSC/lib/dictionaries/cif_core.dic
dictionary named 'cif_core.dic' version 2.4.2 from 2011-04-26.

'_exptl_crystal_density_meas' value 'not measured' was changed to '?'
- the value is perceived as not measured.

Automatic conversion script
Id: cif_fix_values 3105 2015-03-04 15:46:00Z robertas 

 Adding full bibliography for 7034489--7034491.cif.
;
_cod_original_sg_symbol_H-M P-1
_cod_database_code 7034491

loop_
_symmetry_equiv_pos_as_xyz
'x, y, z'
'-x, -y, -z'

loop_
_atom_site_label
_atom_site_type_symbol
_atom_site_fract_x
_atom_site_fract_y
_atom_site_fract_z
_atom_site_U_iso_or_equiv
_atom_site_adp_type
_atom_site_occupancy
_atom_site_symmetry_multiplicity
_atom_site_calc_flag
_atom_site_refinement_flags
Mn1 Mn 0.63381(12) 0.82364(7) 0.06057(6) 0.0441(4) Uani 1 1 d .
Mn2 Mn 0.5000 0.5000 0.0000 0.0369(4) Uani 1 2 d S
Mn3 Mn 0.57768(11) 0.47946(7) 0.24841(5) 0.0411(3) Uani 1 1 d .
Mn4 Mn 0.5000 0.5000 0.5000 0.0344(4) Uani 1 2 d S
Mn5 Mn 0.11494(11) 0.23874(7) 0.44779(6) 0.0425(4) Uani 1 1 d .
Mn6 Mn -0.19951(11) 0.05757(7) 0.25496(6) 0.0422(4) Uani 1 1 d .
O1 O 0.1670(6) 0.8839(5) 0.2033(4) 0.096(2) Uani 1 1 d .
O2 O 0.1094(9) 0.7213(6) 0.2169(5) 0.145(4) Uani 1 1 d .
O3 O 0.0904(9) 0.6016(7) 0.0961(5) 0.161(4) Uani 1 1 d .
O4 O 0.3498(7) 0.9737(5) 0.3018(4) 0.114(3) Uani 1 1 d .
O5 O 0.0067(9) 0.6281(9) 0.9801(7) 0.248(8) Uani 1 1 d .
O6 O 0.3626(11) 0.7813(9) 0.5547(8) 0.277(8) Uani 1 1 d .
O7 O 0.1155(9) 0.6500(9) 0.8570(10) 0.327(12) Uani 1 1 d .
O8 O 0.8783(9) 0.5042(8) 0.1358(5) 0.202(6) Uani 1 1 d .
O9 O 0.4341(12) 0.8904(11) 0.3767(11) 0.325(11) Uani 1 1 d .
O10 O 0.4197(14) 0.9101(10) 0.5057(12) 0.375(13) Uani 1 1 d .
H10A H 0.4206 0.8634 0.5123 0.450 Uiso 1 1 d R
H10B H 0.4241 0.9101 0.4643 0.450 Uiso 1 1 d R
N1 N 0.6304(7) 0.8788(4) -0.0352(3) 0.0489(19) Uani 1 1 d .
N2 N 0.5097(9) 0.7911(6) 0.1502(4) 0.072(3) Uani 1 1 d .
H2 H 0.561(8) 0.816(6) 0.188(5) 0.087 Uiso 1 1 calc .
N3 N 0.7923(8) 0.8044(6) 0.1292(4) 0.077(3) Uani 1 1 d .
H3 H 0.840(9) 0.857(6) 0.147(5) 0.092 Uiso 1 1 calc .
N4 N 0.8216(7) 0.8503(5) 0.0081(4) 0.059(2) Uani 1 1 d .
N5 N 0.4429(7) 0.8355(5) 0.0352(4) 0.060(2) Uani 1 1 d .
N6 N 0.5812(6) 0.6914(5) 0.0147(3) 0.0511(19) Uani 1 1 d .
N7 N 0.2428(8) 0.4970(6) 0.0488(4) 0.083(3) Uani 1 1 d .
N8 N 0.6087(6) 0.5168(4) 0.1458(3) 0.054(2) Uani 1 1 d .
N9 N 0.4064(7) 0.5184(5) 0.2503(3) 0.0489(19) Uani 1 1 d .
N10 N 0.6210(8) 0.6161(5) 0.3013(3) 0.058(2) Uani 1 1 d .
N11 N 0.7937(8) 0.5381(6) 0.2819(4) 0.075(3) Uani 1 1 d .
H11 H 0.833(9) 0.519(6) 0.248(5) 0.090 Uiso 1 1 calc .
N12 N 0.4102(7) 0.3756(5) 0.1876(3) 0.055(2) Uani 1 1 d .
N13 N 0.6367(7) 0.3609(5) 0.2126(4) 0.064(2) Uani 1 1 d .
H13 H 0.718(8) 0.379(6) 0.205(4) 0.077 Uiso 1 1 calc .
N14 N 0.3388(9) 0.6095(7) 0.4789(5) 0.102(3) Uani 1 1 d .
N15 N 0.5240(6) 0.4471(4) 0.3471(3) 0.054(2) Uani 1 1 d .
N16 N 0.2683(7) 0.3456(5) 0.4965(3) 0.057(2) Uani 1 1 d .
N17 N 0.0537(6) 0.1756(4) 0.5373(3) 0.0456(18) Uani 1 1 d .
N18 N 0.2155(7) 0.1442(5) 0.4605(4) 0.062(2) Uani 1 1 d .
N19 N -0.0195(6) 0.2912(5) 0.5079(3) 0.057(2) Uani 1 1 d .
N20 N 0.0569(9) 0.3302(6) 0.3858(4) 0.086(3) Uani 1 1 d .
H20 H 0.030(9) 0.295(6) 0.346(5) 0.103 Uiso 1 1 calc .
N21 N 0.2545(9) 0.2359(6) 0.3607(5) 0.079(3) Uani 1 1 d .
H21 H 0.291(9) 0.290(6) 0.359(5) 0.095 Uiso 1 1 calc .
N22 N -0.0416(7) 0.1450(5) 0.3883(4) 0.069(2) Uani 1 1 d .
N23 N -0.0883(9) 0.2205(6) 0.2011(5) 0.096(3) Uani 1 1 d .
N24 N -0.4231(9) 0.1167(6) 0.2977(5) 0.091(3) Uani 1 1 d .
N25 N 0.0124(8) -0.0142(6) 0.2157(4) 0.076(3) Uani 1 1 d .
N26 N -0.3421(8) -0.1007(6) 0.3093(5) 0.096(3) Uani 1 1 d .
N27 N 0.6907(7) 0.9522(5) 0.1159(4) 0.063(2) Uani 1 1 d .
C1 C 0.7729(11) 0.7640(7) 0.1849(5) 0.109(4) Uani 1 1 d .
H1A H 0.7356 0.7056 0.1695 0.164 Uiso 1 1 calc R
H1B H 0.7194 0.7845 0.2136 0.164 Uiso 1 1 calc R
H1C H 0.8506 0.7748 0.2089 0.164 Uiso 1 1 calc R
C2 C 0.8723(10) 0.7731(7) 0.0852(5) 0.080(3) Uani 1 1 d .
H2A H 0.8262 0.7185 0.0603 0.096 Uiso 1 1 calc R
H2B H 0.9399 0.7683 0.1114 0.096 Uiso 1 1 calc R
C3 C 0.9229(9) 0.8308(6) 0.0375(5) 0.075(3) Uani 1 1 d .
H3A H 0.9839 0.8811 0.0611 0.090 Uiso 1 1 calc R
H3B H 0.9624 0.8046 0.0028 0.090 Uiso 1 1 calc R
C4 C 0.9599(9) 0.9094(6) -0.0744(5) 0.081(3) Uani 1 1 d .
H4A H 1.0236 0.9478 -0.0428 0.122 Uiso 1 1 calc R
H4B H 0.9494 0.9348 -0.1109 0.122 Uiso 1 1 calc R
H4C H 0.9826 0.8612 -0.0905 0.122 Uiso 1 1 calc R
C5 C 0.8404(9) 0.8848(6) -0.0410(5) 0.058(3) Uani 1 1 d .
C6 C 0.7336(9) 0.9026(5) -0.0684(4) 0.053(2) Uani 1 1 d .
C7 C 0.7311(10) 0.9387(6) -0.1228(4) 0.066(3) Uani 1 1 d .
H7 H 0.8016 0.9554 -0.1456 0.080 Uiso 1 1 calc R
C8 C 0.6245(11) 0.9498(6) -0.1432(5) 0.076(3) Uani 1 1 d .
H8 H 0.6227 0.9731 -0.1804 0.091 Uiso 1 1 calc R
C9 C 0.5209(9) 0.9272(6) -0.1096(4) 0.065(3) Uani 1 1 d .
H9 H 0.4491 0.9357 -0.1230 0.078 Uiso 1 1 calc R
C10 C 0.5253(9) 0.8912(5) -0.0549(4) 0.057(3) Uani 1 1 d .
C11 C 0.4206(8) 0.8641(6) -0.0140(5) 0.058(3) Uani 1 1 d .
C12 C 0.3016(9) 0.8764(7) -0.0342(5) 0.088(3) Uani 1 1 d .
H12A H 0.2667 0.8398 -0.0756 0.132 Uiso 1 1 calc R
H12B H 0.3179 0.9325 -0.0394 0.132 Uiso 1 1 calc R
H12C H 0.2447 0.8646 -0.0005 0.132 Uiso 1 1 calc R
C13 C 0.3495(9) 0.8081(7) 0.0826(5) 0.082(3) Uani 1 1 d .
H13A H 0.3087 0.7489 0.0708 0.098 Uiso 1 1 calc R
H13B H 0.2878 0.8354 0.0819 0.098 Uiso 1 1 calc R
C14 C 0.4186(10) 0.8316(7) 0.1529(5) 0.089(3) Uani 1 1 d .
H14A H 0.4575 0.8910 0.1651 0.106 Uiso 1 1 calc R
H14B H 0.3611 0.8138 0.1858 0.106 Uiso 1 1 calc R
C15 C 0.4614(10) 0.7082(7) 0.1546(5) 0.102(4) Uani 1 1 d .
H15A H 0.4329 0.7039 0.1981 0.153 Uiso 1 1 calc R
H15B H 0.5243 0.6827 0.1472 0.153 Uiso 1 1 calc R
H15C H 0.3938 0.6808 0.1217 0.153 Uiso 1 1 calc R
C16 C 0.5513(8) 0.6215(6) 0.0075(4) 0.047(2) Uani 1 1 d .
C17 C 0.3363(9) 0.4978(5) 0.0315(4) 0.051(2) Uani 1 1 d .
C18 C 0.5689(7) 0.5138(5) 0.0931(4) 0.046(2) Uani 1 1 d .
C19 C 0.8361(9) 0.5154(7) 0.3418(6) 0.104(4) Uani 1 1 d .
H19A H 0.9244 0.5380 0.3482 0.155 Uiso 1 1 calc R
H19B H 0.8112 0.4563 0.3362 0.155 Uiso 1 1 calc R
H19C H 0.8003 0.5372 0.3799 0.155 Uiso 1 1 calc R
C20 C 0.8296(9) 0.6260(7) 0.2863(5) 0.078(3) Uani 1 1 d .
H20A H 0.8273 0.6381 0.2420 0.094 Uiso 1 1 calc R
H20B H 0.9135 0.6515 0.3061 0.094 Uiso 1 1 calc R
C21 C 0.7440(9) 0.6619(6) 0.3282(5) 0.074(3) Uani 1 1 d .
H21A H 0.7540 0.6571 0.3742 0.089 Uiso 1 1 calc R
H21B H 0.7624 0.7199 0.3265 0.089 Uiso 1 1 calc R
C22 C 0.5464(11) 0.7170(6) 0.3715(5) 0.098(4) Uani 1 1 d .
H22A H 0.5762 0.7103 0.4133 0.147 Uiso 1 1 calc R
H22B H 0.4668 0.7239 0.3757 0.147 Uiso 1 1 calc R
H22C H 0.6028 0.7649 0.3587 0.147 Uiso 1 1 calc R
C23 C 0.5357(11) 0.6415(6) 0.3192(4) 0.061(3) Uani 1 1 d .
C24 C 0.4118(10) 0.5927(6) 0.2863(4) 0.057(3) Uani 1 1 d .
C25 C 0.3078(11) 0.6164(7) 0.2878(5) 0.079(3) Uani 1 1 d .
H25 H 0.3103 0.6673 0.3126 0.094 Uiso 1 1 calc R
C26 C 0.2013(11) 0.5649(8) 0.2529(5) 0.076(3) Uani 1 1 d .
H26 H 0.1315 0.5813 0.2541 0.092 Uiso 1 1 calc R
C27 C 0.1950(10) 0.4889(7) 0.2159(5) 0.077(3) Uani 1 1 d .
H27 H 0.1224 0.4541 0.1918 0.092 Uiso 1 1 calc R
C28 C 0.3004(9) 0.4664(6) 0.2158(4) 0.056(2) Uani 1 1 d .
C29 C 0.3103(9) 0.3865(6) 0.1797(4) 0.055(3) Uani 1 1 d .
C30 C 0.1980(9) 0.3279(7) 0.1383(5) 0.093(4) Uani 1 1 d .
H30A H 0.1929 0.3446 0.0965 0.139 Uiso 1 1 calc R
H30B H 0.1258 0.3284 0.1613 0.139 Uiso 1 1 calc R
H30C H 0.2035 0.2731 0.1306 0.139 Uiso 1 1 calc R
C31 C 0.4316(9) 0.3015(6) 0.1552(5) 0.068(3) Uani 1 1 d .
H31A H 0.3877 0.2822 0.1116 0.082 Uiso 1 1 calc R
H31B H 0.4017 0.2586 0.1811 0.082 Uiso 1 1 calc R
C32 C 0.5690(10) 0.3199(6) 0.1486(5) 0.081(3) Uani 1 1 d .
H32A H 0.5861 0.2688 0.1330 0.097 Uiso 1 1 calc R
H32B H 0.5956 0.3551 0.1162 0.097 Uiso 1 1 calc R
C33 C 0.6240(12) 0.3043(7) 0.2595(6) 0.116(5) Uani 1 1 d .
H33A H 0.5403 0.2866 0.2714 0.174 Uiso 1 1 calc R
H33B H 0.6779 0.3323 0.2987 0.174 Uiso 1 1 calc R
H33C H 0.6456 0.2570 0.2389 0.174 Uiso 1 1 calc R
C34 C 0.3941(9) 0.5669(6) 0.4852(4) 0.057(3) Uani 1 1 d .
C35 C 0.5112(7) 0.4665(5) 0.4029(4) 0.046(2) Uani 1 1 d .
C36 C 0.3535(8) 0.4029(5) 0.4989(4) 0.044(2) Uani 1 1 d .
C37 C 0.1409(11) 0.4005(8) 0.3642(7) 0.132(5) Uani 1 1 d .
H37A H 0.0983 0.4178 0.3320 0.198 Uiso 1 1 calc R
H37B H 0.2081 0.3856 0.3444 0.198 Uiso 1 1 calc R
H37C H 0.1724 0.4449 0.4017 0.198 Uiso 1 1 calc R
C38 C -0.0611(12) 0.3366(8) 0.4087(6) 0.112(4) Uani 1 1 d .
H38A H -0.1265 0.2846 0.3935 0.134 Uiso 1 1 calc R
H38B H -0.0811 0.3792 0.3909 0.134 Uiso 1 1 calc R
C39 C -0.0497(9) 0.3579(6) 0.4840(5) 0.078(3) Uani 1 1 d .
H39A H 0.0148 0.4102 0.4993 0.094 Uiso 1 1 calc R
H39B H -0.1267 0.3622 0.5005 0.094 Uiso 1 1 calc R
C40 C -0.1664(9) 0.2861(7) 0.5958(5) 0.082(3) Uani 1 1 d .
H40A H -0.1468 0.3450 0.6049 0.123 Uiso 1 1 calc R
H40B H -0.1703 0.2667 0.6370 0.123 Uiso 1 1 calc R
H40C H -0.2447 0.2610 0.5706 0.123 Uiso 1 1 calc R
C41 C -0.0685(8) 0.2633(6) 0.5566(4) 0.056(2) Uani 1 1 d .
C42 C -0.0314(8) 0.1958(6) 0.5756(4) 0.050(2) Uani 1 1 d .
C43 C -0.0752(8) 0.1544(6) 0.6265(4) 0.063(3) Uani 1 1 d .
H43 H -0.1341 0.1681 0.6527 0.076 Uiso 1 1 calc R
C44 C -0.0313(10) 0.0932(7) 0.6382(5) 0.073(3) Uani 1 1 d .
H44 H -0.0612 0.0647 0.6721 0.087 Uiso 1 1 calc R
C45 C 0.0561(9) 0.0737(6) 0.6003(5) 0.068(3) Uani 1 1 d .
H45 H 0.0882 0.0336 0.6093 0.082 Uiso 1 1 calc R
C46 C 0.0965(8) 0.1142(6) 0.5485(4) 0.054(2) Uani 1 1 d .
C47 C 0.1893(9) 0.0993(6) 0.5028(5) 0.060(3) Uani 1 1 d .
C48 C 0.2387(9) 0.0324(6) 0.5126(5) 0.086(3) Uani 1 1 d .
H48A H 0.1715 -0.0176 0.5120 0.129 Uiso 1 1 calc R
H48B H 0.2861 0.0481 0.5546 0.129 Uiso 1 1 calc R
H48C H 0.2905 0.0235 0.4774 0.129 Uiso 1 1 calc R
C49 C 0.3037(10) 0.1329(7) 0.4132(5) 0.084(3) Uani 1 1 d .
H49A H 0.2642 0.0865 0.3774 0.101 Uiso 1 1 calc R
H49B H 0.3704 0.1215 0.4348 0.101 Uiso 1 1 calc R
C50 C 0.3541(10) 0.2119(7) 0.3855(6) 0.095(4) Uani 1 1 d .
H50A H 0.4044 0.2560 0.4202 0.114 Uiso 1 1 calc R
H50B H 0.4060 0.2032 0.3497 0.114 Uiso 1 1 calc R
C51 C 0.2125(11) 0.1985(9) 0.2966(6) 0.131(5) Uani 1 1 d .
H51A H 0.2812 0.1980 0.2704 0.197 Uiso 1 1 calc R
H51B H 0.1664 0.2283 0.2788 0.197 Uiso 1 1 calc R
H51C H 0.1603 0.1428 0.2955 0.197 Uiso 1 1 calc R
C52 C -0.1059(8) 0.1130(6) 0.3411(5) 0.057(3) Uani 1 1 d .
C53 C -0.1264(9) 0.1608(6) 0.2195(5) 0.062(3) Uani 1 1 d .
C54 C -0.3425(9) 0.0955(6) 0.2809(5) 0.060(3) Uani 1 1 d .
C55 C -0.0612(9) 0.0152(6) 0.2313(4) 0.057(3) Uani 1 1 d .
C56 C -0.2860(8) -0.0428(6) 0.2909(4) 0.057(3) Uani 1 1 d .
C57 C -0.2748(8) -0.0032(6) 0.1656(4) 0.052(2) Uani 1 1 d .

loop_
_atom_site_aniso_label
_atom_site_aniso_U_11
_atom_site_aniso_U_22
_atom_site_aniso_U_33
_atom_site_aniso_U_23
_atom_site_aniso_U_13
_atom_site_aniso_U_12
Mn1 0.0667(9) 0.0339(7) 0.0315(7) 0.0091(6) -0.0029(6) 0.0150(6)
Mn2 0.0530(11) 0.0324(10) 0.0239(9) 0.0101(7) 0.0026(8) 0.0093(8)
Mn3 0.0541(8) 0.0416(8) 0.0267(7) 0.0100(6) 0.0004(6) 0.0123(6)
Mn4 0.0414(10) 0.0339(10) 0.0248(9) 0.0092(7) 0.0010(7) 0.0060(8)
Mn5 0.0482(8) 0.0414(8) 0.0315(7) 0.0083(6) -0.0015(6) 0.0052(6)
Mn6 0.0505(8) 0.0383(8) 0.0336(7) 0.0079(6) -0.0067(6) 0.0086(6)
O1 0.094(5) 0.096(6) 0.118(6) 0.032(5) 0.035(5) 0.052(5)
O2 0.184(9) 0.126(8) 0.155(9) 0.062(7) 0.065(7) 0.070(7)
O3 0.167(9) 0.183(11) 0.156(9) 0.011(8) -0.007(7) 0.100(8)
O4 0.092(6) 0.129(7) 0.111(7) 0.013(5) 0.011(5) 0.030(5)
O5 0.152(10) 0.304(17) 0.286(15) 0.209(14) -0.052(9) -0.011(10)
O6 0.201(13) 0.247(17) 0.309(18) -0.111(14) -0.085(12) 0.066(11)
O7 0.120(9) 0.261(16) 0.72(3) 0.36(2) 0.107(13) 0.083(10)
O8 0.129(8) 0.304(16) 0.169(10) -0.004(10) 0.035(7) 0.094(9)
O9 0.200(13) 0.40(3) 0.52(3) 0.34(2) 0.183(16) 0.160(15)
O10 0.280(18) 0.200(17) 0.64(4) 0.00(2) -0.13(2) 0.124(14)
N1 0.069(5) 0.041(4) 0.036(4) 0.011(3) -0.003(4) 0.014(4)
N2 0.098(7) 0.073(7) 0.061(6) 0.033(5) 0.012(5) 0.038(6)
N3 0.104(8) 0.077(7) 0.060(6) 0.031(5) -0.006(5) 0.036(6)
N4 0.067(5) 0.057(5) 0.056(5) 0.020(4) -0.001(4) 0.018(4)
N5 0.069(5) 0.060(5) 0.058(5) 0.026(4) 0.010(4) 0.023(4)
N6 0.068(5) 0.046(5) 0.040(4) 0.013(4) 0.010(4) 0.017(4)
N7 0.080(7) 0.101(7) 0.070(6) 0.029(5) 0.017(5) 0.026(6)
N8 0.071(5) 0.054(5) 0.035(4) 0.017(4) 0.000(4) 0.014(4)
N9 0.069(5) 0.058(5) 0.034(4) 0.025(4) 0.013(4) 0.029(4)
N10 0.077(6) 0.051(5) 0.038(4) 0.011(4) 0.008(4) 0.010(5)
N11 0.076(6) 0.073(7) 0.062(6) 0.015(5) -0.005(5) 0.005(5)
N12 0.069(6) 0.052(5) 0.041(4) 0.011(4) 0.001(4) 0.015(4)
N13 0.076(6) 0.058(5) 0.059(5) 0.009(4) 0.007(5) 0.026(5)
N14 0.106(8) 0.113(9) 0.120(8) 0.049(7) 0.022(6) 0.066(7)
N15 0.073(5) 0.057(5) 0.034(4) 0.019(4) 0.007(4) 0.019(4)
N16 0.063(5) 0.060(5) 0.050(5) 0.020(4) 0.011(4) 0.017(4)
N17 0.051(5) 0.050(5) 0.037(4) 0.017(3) -0.003(3) 0.013(4)
N18 0.064(5) 0.068(6) 0.062(5) 0.017(4) 0.012(4) 0.029(4)
N19 0.064(5) 0.061(5) 0.050(5) 0.026(4) 0.004(4) 0.017(4)
N20 0.092(7) 0.101(8) 0.079(6) 0.056(6) 0.012(6) 0.029(7)
N21 0.085(7) 0.096(8) 0.057(6) 0.019(6) 0.018(5) 0.029(6)
N22 0.072(6) 0.074(6) 0.050(5) 0.007(4) -0.008(4) 0.012(5)
N23 0.115(8) 0.068(7) 0.111(8) 0.047(6) 0.032(6) 0.020(6)
N24 0.084(7) 0.089(7) 0.119(8) 0.035(6) 0.021(6) 0.046(6)
N25 0.085(7) 0.096(7) 0.069(6) 0.040(5) 0.027(5) 0.045(6)
N26 0.092(7) 0.083(7) 0.106(8) 0.052(6) 0.004(6) -0.001(6)
N27 0.090(6) 0.050(5) 0.045(5) 0.008(4) -0.015(4) 0.019(4)
C1 0.151(11) 0.111(11) 0.083(9) 0.039(8) -0.008(8) 0.055(9)
C2 0.088(8) 0.079(8) 0.082(8) 0.018(7) -0.011(6) 0.039(7)
C3 0.084(8) 0.067(7) 0.081(8) 0.020(6) -0.003(6) 0.031(6)
C4 0.083(8) 0.090(9) 0.072(7) 0.025(6) 0.022(6) 0.024(6)
C5 0.071(7) 0.047(6) 0.057(6) 0.009(5) 0.007(5) 0.019(5)
C6 0.077(7) 0.040(5) 0.042(5) 0.010(4) 0.004(5) 0.018(5)
C7 0.085(8) 0.056(7) 0.056(6) 0.024(5) 0.012(6) 0.013(6)
C8 0.101(9) 0.072(8) 0.057(7) 0.029(6) -0.006(6) 0.022(7)
C9 0.083(7) 0.063(7) 0.054(6) 0.022(5) -0.010(5) 0.024(6)
C10 0.078(7) 0.052(6) 0.046(6) 0.015(5) -0.004(5) 0.025(5)
C11 0.066(7) 0.055(6) 0.057(6) 0.010(5) -0.009(5) 0.026(5)
C12 0.091(8) 0.095(9) 0.086(8) 0.035(7) -0.015(6) 0.033(7)
C13 0.078(8) 0.100(9) 0.083(8) 0.038(7) 0.016(6) 0.039(7)
C14 0.091(9) 0.091(9) 0.088(9) 0.018(7) 0.015(7) 0.035(7)
C15 0.119(10) 0.096(10) 0.091(9) 0.029(7) 0.030(7) 0.029(8)
C16 0.061(6) 0.054(6) 0.028(5) 0.014(4) 0.003(4) 0.019(5)
C17 0.064(7) 0.052(6) 0.042(5) 0.020(4) 0.007(5) 0.018(5)
C18 0.061(6) 0.043(5) 0.036(5) 0.017(4) 0.008(4) 0.014(4)
C19 0.100(9) 0.099(10) 0.106(10) 0.040(8) -0.036(7) 0.016(7)
C20 0.079(8) 0.074(8) 0.059(7) 0.017(6) -0.003(6) -0.009(6)
C21 0.092(8) 0.060(7) 0.050(6) 0.016(5) -0.003(6) -0.005(6)
C22 0.156(11) 0.057(7) 0.075(8) 0.001(6) 0.030(7) 0.030(7)
C23 0.092(9) 0.054(7) 0.040(6) 0.019(5) 0.018(6) 0.020(6)
C24 0.081(8) 0.066(7) 0.043(6) 0.025(5) 0.024(5) 0.040(6)
C25 0.102(9) 0.081(8) 0.062(7) 0.022(6) 0.028(7) 0.036(8)
C26 0.085(9) 0.093(9) 0.071(8) 0.028(7) 0.017(7) 0.050(8)
C27 0.083(8) 0.093(9) 0.062(7) 0.026(6) 0.012(6) 0.033(7)
C28 0.062(7) 0.076(7) 0.046(6) 0.030(5) 0.014(5) 0.034(6)
C29 0.064(7) 0.067(7) 0.037(5) 0.023(5) 0.009(5) 0.018(6)
C30 0.075(8) 0.097(9) 0.084(8) 0.023(7) -0.014(6) -0.005(7)
C31 0.086(8) 0.053(7) 0.057(6) 0.007(5) -0.004(5) 0.015(6)
C32 0.108(10) 0.066(7) 0.062(7) -0.002(6) 0.008(6) 0.025(7)
C33 0.183(13) 0.089(10) 0.095(9) 0.039(8) 0.002(9) 0.061(9)
C34 0.063(7) 0.061(7) 0.051(6) 0.018(5) 0.008(5) 0.021(5)
C35 0.055(6) 0.039(5) 0.040(5) 0.012(4) 0.007(4) 0.009(4)
C36 0.050(6) 0.051(6) 0.029(5) 0.011(4) 0.004(4) 0.014(5)
C37 0.128(11) 0.122(12) 0.139(12) 0.060(10) -0.008(9) 0.013(9)
C38 0.120(12) 0.107(11) 0.114(12) 0.035(9) -0.011(9) 0.036(9)
C39 0.090(8) 0.077(8) 0.079(8) 0.019(6) 0.003(6) 0.042(6)
C40 0.079(8) 0.094(9) 0.082(8) 0.021(6) 0.021(6) 0.038(7)
C41 0.055(6) 0.064(7) 0.048(6) 0.012(5) 0.005(5) 0.019(5)
C42 0.054(6) 0.055(6) 0.040(5) 0.015(4) 0.000(4) 0.012(5)
C43 0.072(7) 0.074(7) 0.047(6) 0.024(5) 0.012(5) 0.019(6)
C44 0.089(8) 0.075(8) 0.056(7) 0.033(6) 0.005(6) 0.019(7)
C45 0.078(8) 0.064(7) 0.067(7) 0.031(6) 0.000(6) 0.020(6)
C46 0.062(6) 0.055(6) 0.049(6) 0.022(5) -0.005(5) 0.017(5)
C47 0.062(7) 0.063(7) 0.060(6) 0.017(5) -0.009(5) 0.023(5)
C48 0.099(8) 0.076(8) 0.092(8) 0.022(6) -0.001(6) 0.041(7)
C49 0.082(8) 0.091(9) 0.087(8) 0.017(7) 0.025(7) 0.039(7)
C50 0.089(9) 0.104(10) 0.085(9) 0.007(7) 0.030(7) 0.028(8)
C51 0.099(10) 0.168(14) 0.089(10) -0.015(10) 0.011(8) 0.013(9)
C52 0.063(6) 0.058(6) 0.050(6) 0.017(5) -0.001(5) 0.015(5)
C53 0.069(7) 0.055(7) 0.057(6) 0.011(5) 0.006(5) 0.015(5)
C54 0.066(7) 0.055(7) 0.059(6) 0.015(5) 0.000(5) 0.017(6)
C55 0.063(7) 0.063(7) 0.045(6) 0.014(5) 0.004(5) 0.016(5)
C56 0.061(6) 0.053(6) 0.055(6) 0.024(5) 0.001(5) 0.011(5)
C57 0.061(6) 0.052(6) 0.044(6) 0.018(5) -0.007(5) 0.016(5)

loop_
_atom_type_symbol
_atom_type_description
_atom_type_scat_dispersion_real
_atom_type_scat_dispersion_imag
_atom_type_scat_source
C C 0.0033 0.0016 'International Tables Vol C Tables 4.2.6.8 and 6.1.1.4'
H H 0.0000 0.0000 'International Tables Vol C Tables 4.2.6.8 and 6.1.1.4'
N N 0.0061 0.0033 'International Tables Vol C Tables 4.2.6.8 and 6.1.1.4'
O O 0.0106 0.0060 'International Tables Vol C Tables 4.2.6.8 and 6.1.1.4'
Mn Mn 0.3368 0.7283 'International Tables Vol C Tables 4.2.6.8 and 6.1.1.4'

loop_
_geom_angle_atom_site_label_1
_geom_angle_atom_site_label_2
_geom_angle_atom_site_label_3
_geom_angle
_geom_angle_site_symmetry_1
_geom_angle_site_symmetry_3
N27 Mn1 N6 174.2(3) . .
N27 Mn1 N5 88.3(3) . .
N6 Mn1 N5 94.8(3) . .
N27 Mn1 N1 86.3(2) . .
N6 Mn1 N1 99.5(2) . .
N5 Mn1 N1 67.4(3) . .
N27 Mn1 N4 90.9(3) . .
N6 Mn1 N4 90.5(2) . .
N5 Mn1 N4 133.8(3) . .
N1 Mn1 N4 66.4(3) . .
N27 Mn1 N2 85.7(3) . .
N6 Mn1 N2 90.5(3) . .
N5 Mn1 N2 72.5(3) . .
N1 Mn1 N2 139.3(3) . .
N4 Mn1 N2 153.4(3) . .
N27 Mn1 N3 87.0(3) . .
N6 Mn1 N3 88.2(3) . .
N5 Mn1 N3 156.4(3) . .
N1 Mn1 N3 135.2(3) . .
N4 Mn1 N3 69.5(3) . .
N2 Mn1 N3 84.0(3) . .
C16 Mn2 C16 180.000(1) 2_665 .
C16 Mn2 C17 90.9(3) 2_665 2_665
C16 Mn2 C17 89.1(4) . 2_665
C16 Mn2 C17 89.1(3) 2_665 .
C16 Mn2 C17 90.9(3) . .
C17 Mn2 C17 180.0(5) 2_665 .
C16 Mn2 C18 89.2(3) 2_665 .
C16 Mn2 C18 90.8(3) . .
C17 Mn2 C18 88.7(3) 2_665 .
C17 Mn2 C18 91.3(3) . .
C16 Mn2 C18 90.8(3) 2_665 2_665
C16 Mn2 C18 89.2(3) . 2_665
C17 Mn2 C18 91.3(3) 2_665 2_665
C17 Mn2 C18 88.7(3) . 2_665
C18 Mn2 C18 180.0(5) . 2_665
N15 Mn3 N9 84.5(2) . .
N15 Mn3 N8 172.3(3) . .
N9 Mn3 N8 87.9(2) . .
N15 Mn3 N10 86.2(3) . .
N9 Mn3 N10 68.5(3) . .
N8 Mn3 N10 91.6(2) . .
N15 Mn3 N12 94.9(2) . .
N9 Mn3 N12 68.7(3) . .
N8 Mn3 N12 81.6(2) . .
N10 Mn3 N12 136.9(3) . .
N15 Mn3 N13 94.0(3) . .
N9 Mn3 N13 139.7(3) . .
N8 Mn3 N13 91.5(3) . .
N10 Mn3 N13 151.7(3) . .
N12 Mn3 N13 71.3(3) . .
N15 Mn3 N11 94.5(3) . .
N9 Mn3 N11 139.2(3) . .
N8 Mn3 N11 91.7(3) . .
N10 Mn3 N11 70.7(3) . .
N12 Mn3 N11 151.4(3) . .
N13 Mn3 N11 81.1(3) . .
C36 Mn4 C36 180.000(1) 2_666 .
C36 Mn4 C34 90.7(4) 2_666 2_666
C36 Mn4 C34 89.3(4) . 2_666
C36 Mn4 C34 89.3(4) 2_666 .
C36 Mn4 C34 90.7(4) . .
C34 Mn4 C34 180.000(3) 2_666 .
C36 Mn4 C35 91.1(3) 2_666 2_666
C36 Mn4 C35 88.9(3) . 2_666
C34 Mn4 C35 92.1(3) 2_666 2_666
C34 Mn4 C35 87.9(3) . 2_666
C36 Mn4 C35 88.9(3) 2_666 .
C36 Mn4 C35 91.1(3) . .
C34 Mn4 C35 87.9(3) 2_666 .
C34 Mn4 C35 92.1(3) . .
C35 Mn4 C35 180.000(2) 2_666 .
N22 Mn5 N16 170.7(3) . .
N22 Mn5 N19 89.3(3) . .
N16 Mn5 N19 89.6(3) . .
N22 Mn5 N17 88.2(3) . .
N16 Mn5 N17 99.9(2) . .
N19 Mn5 N17 67.9(3) . .
N22 Mn5 N18 93.5(3) . .
N16 Mn5 N18 93.9(3) . .
N19 Mn5 N18 135.0(3) . .
N17 Mn5 N18 67.2(3) . .
N22 Mn5 N21 94.0(3) . .
N16 Mn5 N21 82.9(3) . .
N19 Mn5 N21 153.3(3) . .
N17 Mn5 N21 138.6(3) . .
N18 Mn5 N21 71.3(3) . .
N22 Mn5 N20 83.0(3) . .
N16 Mn5 N20 87.9(3) . .
N19 Mn5 N20 72.0(3) . .
N17 Mn5 N20 139.1(3) . .
N18 Mn5 N20 152.9(3) . .
N21 Mn5 N20 82.1(4) . .
C52 Mn6 C57 172.4(4) . .
C52 Mn6 C55 87.2(4) . .
C57 Mn6 C55 85.3(4) . .
C52 Mn6 C56 91.6(4) . .
C57 Mn6 C56 88.7(3) . .
C55 Mn6 C56 91.0(4) . .
C52 Mn6 C53 89.6(4) . .
C57 Mn6 C53 90.8(4) . .
C55 Mn6 C53 93.9(4) . .
C56 Mn6 C53 175.0(4) . .
C52 Mn6 C54 92.7(4) . .
C57 Mn6 C54 94.9(4) . .
C55 Mn6 C54 177.2(4) . .
C56 Mn6 C54 86.2(4) . .
C53 Mn6 C54 88.8(4) . .
H10A O10 H10B 108.1 . .
C6 N1 C10 120.4(8) . .
C6 N1 Mn1 120.6(6) . .
C10 N1 Mn1 118.9(6) . .
C15 N2 C14 113.2(10) . .
C15 N2 Mn1 117.4(7) . .
C14 N2 Mn1 109.2(6) . .
C15 N2 H2 105(6) . .
C14 N2 H2 105(6) . .
Mn1 N2 H2 105(6) . .
C1 N3 C2 109.7(9) . .
C1 N3 Mn1 126.1(7) . .
C2 N3 Mn1 107.9(6) . .
C1 N3 H3 104(7) . .
C2 N3 H3 104(7) . .
Mn1 N3 H3 104(7) . .
C5 N4 C3 118.6(8) . .
C5 N4 Mn1 123.0(7) . .
C3 N4 Mn1 118.3(6) . .
C11 N5 C13 122.3(8) . .
C11 N5 Mn1 123.3(6) . .
C13 N5 Mn1 114.3(6) . .
C16 N6 Mn1 162.6(7) . .
C18 N8 Mn3 148.7(6) . .
C24 N9 C28 121.3(9) . .
C24 N9 Mn3 119.2(7) . .
C28 N9 Mn3 119.5(6) . .
C23 N10 C21 119.8(9) . .
C23 N10 Mn3 119.4(7) . .
C21 N10 Mn3 118.7(7) . .
C20 N11 C19 112.5(8) . .
C20 N11 Mn3 108.5(7) . .
C19 N11 Mn3 116.5(6) . .
C20 N11 H11 106(6) . .
C19 N11 H11 106(7) . .
Mn3 N11 H11 106(6) . .
C29 N12 C31 121.5(9) . .
C29 N12 Mn3 121.2(7) . .
C31 N12 Mn3 117.1(6) . .
C32 N13 C33 112.6(8) . .
C32 N13 Mn3 106.4(6) . .
C33 N13 Mn3 116.6(7) . .
C32 N13 H13 107(6) . .
C33 N13 H13 107(6) . .
Mn3 N13 H13 107(6) . .
C35 N15 Mn3 150.7(7) . .
C36 N16 Mn5 155.8(7) . .
C42 N17 C46 120.2(7) . .
C42 N17 Mn5 119.6(6) . .
C46 N17 Mn5 120.0(6) . .
C47 N18 C49 119.2(9) . .
C47 N18 Mn5 122.8(7) . .
C49 N18 Mn5 117.7(6) . .
C41 N19 C39 121.3(9) . .
C41 N19 Mn5 122.7(7) . .
C39 N19 Mn5 115.9(6) . .
C37 N20 C38 117.9(11) . .
C37 N20 Mn5 125.7(8) . .
C38 N20 Mn5 107.2(6) . .
C37 N20 H20 100(7) . .
C38 N20 H20 100(7) . .
Mn5 N20 H20 100(7) . .
C51 N21 C50 113.6(10) . .
C51 N21 Mn5 121.5(8) . .
C50 N21 Mn5 107.5(7) . .
C51 N21 H21 104(7) . .
C50 N21 H21 104(7) . .
Mn5 N21 H21 104(7) . .
C52 N22 Mn5 155.4(7) . .
C57 N27 Mn1 147.5(7) 1_665 .
N3 C1 H1A 109.5 . .
N3 C1 H1B 109.5 . .
H1A C1 H1B 109.5 . .
N3 C1 H1C 109.5 . .
H1A C1 H1C 109.5 . .
H1B C1 H1C 109.5 . .
N3 C2 C3 110.1(9) . .
N3 C2 H2A 109.6 . .
C3 C2 H2A 109.6 . .
N3 C2 H2B 109.6 . .
C3 C2 H2B 109.6 . .
H2A C2 H2B 108.2 . .
N4 C3 C2 109.1(8) . .
N4 C3 H3A 109.9 . .
C2 C3 H3A 109.9 . .
N4 C3 H3B 109.9 . .
C2 C3 H3B 109.9 . .
H3A C3 H3B 108.3 . .
C5 C4 H4A 109.5 . .
C5 C4 H4B 109.5 . .
H4A C4 H4B 109.5 . .
C5 C4 H4C 109.5 . .
H4A C4 H4C 109.5 . .
H4B C4 H4C 109.5 . .
N4 C5 C6 115.7(9) . .
N4 C5 C4 126.4(9) . .
C6 C5 C4 117.9(9) . .
N1 C6 C7 119.6(9) . .
N1 C6 C5 114.0(8) . .
C7 C6 C5 126.4(9) . .
C8 C7 C6 119.8(9) . .
C8 C7 H7 120.1 . .
C6 C7 H7 120.1 . .
C9 C8 C7 121.0(9) . .
C9 C8 H8 119.5 . .
C7 C8 H8 119.5 . .
C8 C9 C10 118.4(9) . .
C8 C9 H9 120.8 . .
C10 C9 H9 120.8 . .
N1 C10 C9 120.8(9) . .
N1 C10 C11 115.0(8) . .
C9 C10 C11 124.2(9) . .
N5 C11 C10 115.3(8) . .
N5 C11 C12 127.8(9) . .
C10 C11 C12 116.9(9) . .
C11 C12 H12A 109.5 . .
C11 C12 H12B 109.5 . .
H12A C12 H12B 109.5 . .
C11 C12 H12C 109.5 . .
H12A C12 H12C 109.5 . .
H12B C12 H12C 109.5 . .
N5 C13 C14 107.1(8) . .
N5 C13 H13A 110.3 . .
C14 C13 H13A 110.3 . .
N5 C13 H13B 110.3 . .
C14 C13 H13B 110.3 . .
H13A C13 H13B 108.5 . .
N2 C14 C13 107.5(9) . .
N2 C14 H14A 110.2 . .
C13 C14 H14A 110.2 . .
N2 C14 H14B 110.2 . .
C13 C14 H14B 110.2 . .
H14A C14 H14B 108.5 . .
N2 C15 H15A 109.5 . .
N2 C15 H15B 109.5 . .
H15A C15 H15B 109.5 . .
N2 C15 H15C 109.5 . .
H15A C15 H15C 109.5 . .
H15B C15 H15C 109.5 . .
N6 C16 Mn2 177.0(7) . .
N7 C17 Mn2 179.1(9) . .
N8 C18 Mn2 175.8(8) . .
N11 C19 H19A 109.5 . .
N11 C19 H19B 109.5 . .
H19A C19 H19B 109.5 . .
N11 C19 H19C 109.5 . .
H19A C19 H19C 109.5 . .
H19B C19 H19C 109.5 . .
N11 C20 C21 110.8(8) . .
N11 C20 H20A 109.5 . .
C21 C20 H20A 109.5 . .
N11 C20 H20B 109.5 . .
C21 C20 H20B 109.5 . .
H20A C20 H20B 108.1 . .
N10 C21 C20 107.1(8) . .
N10 C21 H21A 110.3 . .
C20 C21 H21A 110.3 . .
N10 C21 H21B 110.3 . .
C20 C21 H21B 110.3 . .
H21A C21 H21B 108.6 . .
C23 C22 H22A 109.5 . .
C23 C22 H22B 109.5 . .
H22A C22 H22B 109.5 . .
C23 C22 H22C 109.5 . .
H22A C22 H22C 109.5 . .
H22B C22 H22C 109.5 . .
N10 C23 C24 116.4(9) . .
N10 C23 C22 125.8(10) . .
C24 C23 C22 117.8(10) . .
N9 C24 C25 119.3(10) . .
N9 C24 C23 113.5(9) . .
C25 C24 C23 127.1(10) . .
C26 C25 C24 119.8(11) . .
C26 C25 H25 120.1 . .
C24 C25 H25 120.1 . .
C25 C26 C27 121.3(11) . .
C25 C26 H26 119.4 . .
C27 C26 H26 119.4 . .
C26 C27 C28 117.6(11) . .
C26 C27 H27 121.2 . .
C28 C27 H27 121.2 . .
N9 C28 C27 120.6(10) . .
N9 C28 C29 114.3(9) . .
C27 C28 C29 125.1(10) . .
N12 C29 C28 116.1(9) . .
N12 C29 C30 127.0(10) . .
C28 C29 C30 116.9(9) . .
C29 C30 H30A 109.5 . .
C29 C30 H30B 109.5 . .
H30A C30 H30B 109.5 . .
C29 C30 H30C 109.5 . .
H30A C30 H30C 109.5 . .
H30B C30 H30C 109.5 . .
N12 C31 C32 108.9(8) . .
N12 C31 H31A 109.9 . .
C32 C31 H31A 109.9 . .
N12 C31 H31B 109.9 . .
C32 C31 H31B 109.9 . .
H31A C31 H31B 108.3 . .
N13 C32 C31 110.0(8) . .
N13 C32 H32A 109.7 . .
C31 C32 H32A 109.7 . .
N13 C32 H32B 109.7 . .
C31 C32 H32B 109.7 . .
H32A C32 H32B 108.2 . .
N13 C33 H33A 109.5 . .
N13 C33 H33B 109.5 . .
H33A C33 H33B 109.5 . .
N13 C33 H33C 109.5 . .
H33A C33 H33C 109.5 . .
H33B C33 H33C 109.5 . .
N14 C34 Mn4 175.8(10) . .
N15 C35 Mn4 176.4(8) . .
N16 C36 Mn4 178.1(7) . .
N20 C37 H37A 109.5 . .
N20 C37 H37B 109.5 . .
H37A C37 H37B 109.5 . .
N20 C37 H37C 109.5 . .
H37A C37 H37C 109.5 . .
H37B C37 H37C 109.5 . .
N20 C38 C39 108.5(9) . .
N20 C38 H38A 110.0 . .
C39 C38 H38A 110.0 . .
N20 C38 H38B 110.0 . .
C39 C38 H38B 110.0 . .
H38A C38 H38B 108.4 . .
N19 C39 C38 107.3(9) . .
N19 C39 H39A 110.2 . .
C38 C39 H39A 110.2 . .
N19 C39 H39B 110.2 . .
C38 C39 H39B 110.2 . .
H39A C39 H39B 108.5 . .
C41 C40 H40A 109.5 . .
C41 C40 H40B 109.5 . .
H40A C40 H40B 109.5 . .
C41 C40 H40C 109.5 . .
H40A C40 H40C 109.5 . .
H40B C40 H40C 109.5 . .
N19 C41 C42 116.2(9) . .
N19 C41 C40 128.1(9) . .
C42 C41 C40 115.6(8) . .
N17 C42 C43 120.2(9) . .
N17 C42 C41 113.3(7) . .
C43 C42 C41 126.5(9) . .
C44 C43 C42 119.6(10) . .
C44 C43 H43 120.2 . .
C42 C43 H43 120.2 . .
C45 C44 C43 120.2(9) . .
C45 C44 H44 119.9 . .
C43 C44 H44 119.9 . .
C44 C45 C46 119.5(10) . .
C44 C45 H45 120.3 . .
C46 C45 H45 120.3 . .
N17 C46 C45 120.3(9) . .
N17 C46 C47 114.0(8) . .
C45 C46 C47 125.7(10) . .
N18 C47 C46 115.6(9) . .
N18 C47 C48 128.2(10) . .
C46 C47 C48 116.2(9) . .
C47 C48 H48A 109.5 . .
C47 C48 H48B 109.5 . .
H48A C48 H48B 109.5 . .
C47 C48 H48C 109.5 . .
H48A C48 H48C 109.5 . .
H48B C48 H48C 109.5 . .
N18 C49 C50 108.3(9) . .
N18 C49 H49A 110.0 . .
C50 C49 H49A 110.0 . .
N18 C49 H49B 110.0 . .
C50 C49 H49B 110.0 . .
H49A C49 H49B 108.4 . .
N21 C50 C49 110.9(9) . .
N21 C50 H50A 109.5 . .
C49 C50 H50A 109.5 . .
N21 C50 H50B 109.5 . .
C49 C50 H50B 109.5 . .
H50A C50 H50B 108.0 . .
N21 C51 H51A 109.5 . .
N21 C51 H51B 109.5 . .
H51A C51 H51B 109.5 . .
N21 C51 H51C 109.5 . .
H51A C51 H51C 109.5 . .
H51B C51 H51C 109.5 . .
N22 C52 Mn6 173.6(8) . .
N23 C53 Mn6 177.1(10) . .
N24 C54 Mn6 177.7(9) . .
N25 C55 Mn6 175.3(9) . .
N26 C56 Mn6 175.7(9) . .
N27 C57 Mn6 168.5(8) 1_445 .

loop_
_geom_bond_atom_site_label_1
_geom_bond_atom_site_label_2
_geom_bond_distance
_geom_bond_site_symmetry_2
Mn1 N27 2.203(8) .
Mn1 N6 2.207(8) .
Mn1 N5 2.325(8) .
Mn1 N1 2.341(6) .
Mn1 N4 2.368(8) .
Mn1 N2 2.374(8) .
Mn1 N3 2.427(8) .
Mn2 C16 1.983(9) 2_665
Mn2 C16 1.983(9) .
Mn2 C17 1.984(10) 2_665
Mn2 C17 1.984(10) .
Mn2 C18 2.000(8) .
Mn2 C18 2.000(8) 2_665
Mn3 N15 2.238(7) .
Mn3 N9 2.271(7) .
Mn3 N8 2.310(7) .
Mn3 N10 2.320(8) .
Mn3 N12 2.331(7) .
Mn3 N13 2.368(8) .
Mn3 N11 2.398(9) .
Mn4 C36 1.965(9) 2_666
Mn4 C36 1.965(9) .
Mn4 C34 1.984(11) 2_666
Mn4 C34 1.984(11) .
Mn4 C35 1.987(8) 2_666
Mn4 C35 1.987(8) .
Mn5 N22 2.177(8) .
Mn5 N16 2.182(8) .
Mn5 N19 2.293(8) .
Mn5 N17 2.309(6) .
Mn5 N18 2.337(8) .
Mn5 N21 2.415(9) .
Mn5 N20 2.444(9) .
Mn6 C52 1.970(10) .
Mn6 C57 1.976(9) .
Mn6 C55 1.982(11) .
Mn6 C56 1.989(9) .
Mn6 C53 1.996(10) .
Mn6 C54 1.997(11) .
O10 H10A 0.8499 .
O10 H10B 0.8501 .
N1 C6 1.357(10) .
N1 C10 1.359(10) .
N2 C15 1.392(12) .
N2 C14 1.430(12) .
N2 H2 0.91(9) .
N3 C1 1.429(12) .
N3 C2 1.452(12) .
N3 H3 0.91(9) .
N4 C5 1.249(10) .
N4 C3 1.461(11) .
N5 C11 1.260(10) .
N5 C13 1.478(11) .
N6 C16 1.134(10) .
N7 C17 1.129(10) .
N8 C18 1.153(9) .
N9 C24 1.351(11) .
N9 C28 1.359(10) .
N10 C23 1.229(11) .
N10 C21 1.428(11) .
N11 C20 1.437(12) .
N11 C19 1.478(12) .
N11 H11 0.91(9) .
N12 C29 1.234(10) .
N12 C31 1.435(11) .
N13 C32 1.456(11) .
N13 C33 1.473(12) .
N13 H13 0.91(8) .
N14 C34 1.141(11) .
N15 C35 1.157(9) .
N16 C36 1.145(9) .
N17 C42 1.352(10) .
N17 C46 1.361(10) .
N18 C47 1.245(10) .
N18 C49 1.443(11) .
N19 C41 1.248(10) .
N19 C39 1.471(11) .
N20 C37 1.441(13) .
N20 C38 1.468(14) .
N20 H20 0.91(10) .
N21 C51 1.364(13) .
N21 C50 1.451(14) .
N21 H21 0.91(10) .
N22 C52 1.149(9) .
N23 C53 1.128(11) .
N24 C54 1.134(11) .
N25 C55 1.139(11) .
N26 C56 1.140(10) .
N27 C57 1.144(9) 1_665
C1 H1A 0.9600 .
C1 H1B 0.9600 .
C1 H1C 0.9600 .
C2 C3 1.516(13) .
C2 H2A 0.9700 .
C2 H2B 0.9700 .
C3 H3A 0.9700 .
C3 H3B 0.9700 .
C4 C5 1.511(12) .
C4 H4A 0.9600 .
C4 H4B 0.9600 .
C4 H4C 0.9600 .
C5 C6 1.483(12) .
C6 C7 1.380(11) .
C7 C8 1.368(12) .
C7 H7 0.9300 .
C8 C9 1.363(12) .
C8 H8 0.9300 .
C9 C10 1.386(11) .
C9 H9 0.9300 .
C10 C11 1.473(12) .
C11 C12 1.510(12) .
C12 H12A 0.9600 .
C12 H12B 0.9600 .
C12 H12C 0.9600 .
C13 C14 1.558(13) .
C13 H13A 0.9700 .
C13 H13B 0.9700 .
C14 H14A 0.9700 .
C14 H14B 0.9700 .
C15 H15A 0.9600 .
C15 H15B 0.9600 .
C15 H15C 0.9600 .
C19 H19A 0.9600 .
C19 H19B 0.9600 .
C19 H19C 0.9600 .
C20 C21 1.519(13) .
C20 H20A 0.9700 .
C20 H20B 0.9700 .
C21 H21A 0.9700 .
C21 H21B 0.9700 .
C22 C23 1.508(13) .
C22 H22A 0.9600 .
C22 H22B 0.9600 .
C22 H22C 0.9600 .
C23 C24 1.484(13) .
C24 C25 1.378(13) .
C25 C26 1.364(13) .
C25 H25 0.9300 .
C26 C27 1.381(13) .
C26 H26 0.9300 .
C27 C28 1.384(13) .
C27 H27 0.9300 .
C28 C29 1.492(13) .
C29 C30 1.498(12) .
C30 H30A 0.9600 .
C30 H30B 0.9600 .
C30 H30C 0.9600 .
C31 C32 1.517(12) .
C31 H31A 0.9700 .
C31 H31B 0.9700 .
C32 H32A 0.9700 .
C32 H32B 0.9700 .
C33 H33A 0.9600 .
C33 H33B 0.9600 .
C33 H33C 0.9600 .
C37 H37A 0.9600 .
C37 H37B 0.9600 .
C37 H37C 0.9600 .
C38 C39 1.513(14) .
C38 H38A 0.9700 .
C38 H38B 0.9700 .
C39 H39A 0.9700 .
C39 H39B 0.9700 .
C40 C41 1.500(12) .
C40 H40A 0.9600 .
C40 H40B 0.9600 .
C40 H40C 0.9600 .
C41 C42 1.481(12) .
C42 C43 1.383(11) .
C43 C44 1.371(13) .
C43 H43 0.9300 .
C44 C45 1.364(13) .
C44 H44 0.9300 .
C45 C46 1.383(11) .
C45 H45 0.9300 .
C46 C47 1.479(12) .
C47 C48 1.490(12) .
C48 H48A 0.9600 .
C48 H48B 0.9600 .
C48 H48C 0.9600 .
C49 C50 1.527(14) .
C49 H49A 0.9700 .
C49 H49B 0.9700 .
C50 H50A 0.9700 .
C50 H50B 0.9700 .
C51 H51A 0.9600 .
C51 H51B 0.9600 .
C51 H51C 0.9600 .
C57 N27 1.144(9) 1_445
